data_7211152
loop_
_publ_author_name
'Wei, Na'
'Zhang, Ya-Ru'
'Han, Zheng-Bo'

_publ_section_title
;
 Thiadiazole-functional porous metal--organic framework as luminescent
 probe for Cd2+
;
_journal_issue 44
_journal_name_full CrystEngComm
_journal_page_first 8883
_journal_paper_doi 10.1039/c3ce41308j
_journal_volume 15
_journal_year 2013
_chemical_formula_sum 'C24 H24 N3 O7.5 S Zn'
_chemical_formula_weight 571.92
_chemical_name_systematic
; 
 ? 
;
_space_group_IT_number 20
_symmetry_space_group_name_Hall 'C 2c 2'
_symmetry_space_group_name_H-M 'C 2 2 21'
_atom_sites_solution_hydrogens geom
_atom_sites_solution_primary direct
_atom_sites_solution_secondary difmap
_audit_creation_method SHELXL-97
_cell_angle_alpha 90.00
_cell_angle_beta 90.00
_cell_angle_gamma 90.00
_cell_formula_units_Z 8
_cell_length_a 18.768(9)
_cell_length_b 28.890(14)
_cell_length_c 9.479(5)
_cell_measurement_temperature 293(2)
_cell_volume 5140(4)
_computing_structure_refinement 'SHELXL-97 (Sheldrick, 1997)'
_computing_structure_solution 'SHELXS-97 (Sheldrick, 1990)'
_diffrn_ambient_temperature 293(2)
_diffrn_measured_fraction_theta_full 0.998
_diffrn_measured_fraction_theta_max 0.998
_diffrn_radiation_monochromator graphite
_diffrn_radiation_source 'fine-focus sealed tube'
_diffrn_radiation_type MoK\a
_diffrn_radiation_wavelength 0.71073
_diffrn_reflns_av_R_equivalents 0.0586
_diffrn_reflns_av_sigmaI/netI 0.0685
_diffrn_reflns_limit_h_max 21
_diffrn_reflns_limit_h_min -23
_diffrn_reflns_limit_k_max 35
_diffrn_reflns_limit_k_min -35
_diffrn_reflns_limit_l_max 11
_diffrn_reflns_limit_l_min -10
_diffrn_reflns_number 15482
_diffrn_reflns_theta_full 26.00
_diffrn_reflns_theta_max 26.00
_diffrn_reflns_theta_min 2.17
_exptl_absorpt_coefficient_mu 1.087
_exptl_absorpt_correction_T_max 0.7593
_exptl_absorpt_correction_T_min 0.6904
_exptl_crystal_density_diffrn 1.478
_exptl_crystal_density_method 'not measured'
_exptl_crystal_F_000 2360
_exptl_crystal_size_max 0.37
_exptl_crystal_size_mid 0.32
_exptl_crystal_size_min 0.27
_refine_diff_density_max 1.075
_refine_diff_density_min -1.634
_refine_diff_density_rms 0.136
_refine_ls_abs_structure_details 'Flack H D (1983), Acta Cryst. A39, 876-881'
_refine_ls_abs_structure_Flack 0.19(4)
_refine_ls_extinction_method none
_refine_ls_goodness_of_fit_ref 1.205
_refine_ls_hydrogen_treatment mixed
_refine_ls_matrix_type full
_refine_ls_number_parameters 314
_refine_ls_number_reflns 5045
_refine_ls_number_restraints 0
_refine_ls_restrained_S_all 1.205
_refine_ls_R_factor_all 0.0933
_refine_ls_R_factor_gt 0.0900
_refine_ls_shift/su_max 0.000
_refine_ls_shift/su_mean 0.000
_refine_ls_structure_factor_coef Fsqd
_refine_ls_weighting_details 'calc w=1/[\s^2^(Fo^2^)+(0.0581P)^2^+69.6617P] where P=(Fo^2^+2Fc^2^)/3'
_refine_ls_weighting_scheme calc
_refine_ls_wR_factor_gt 0.2343
_refine_ls_wR_factor_ref 0.2358
_reflns_number_gt 4724
_reflns_number_total 5045
_reflns_threshold_expression >2sigma(I)
_cod_data_source_file c3ce41308j.txt
_cod_data_source_block 1
_cod_original_formula_sum 'C24 H24 N3 O7.50 S Zn'
_cod_database_code 7211152

loop_
_symmetry_equiv_pos_as_xyz
'x, y, z'
'-x, -y, z+1/2'
'x, -y, -z'
'-x, y, -z+1/2'
'x+1/2, y+1/2, z'
'-x+1/2, -y+1/2, z+1/2'
'x+1/2, -y+1/2, -z'
'-x+1/2, y+1/2, -z+1/2'

loop_
_atom_site_label
_atom_site_type_symbol
_atom_site_fract_x
_atom_site_fract_y
_atom_site_fract_z
_atom_site_U_iso_or_equiv
_atom_site_adp_type
_atom_site_occupancy
_atom_site_symmetry_multiplicity
_atom_site_calc_flag
_atom_site_refinement_flags
Zn1 Zn -0.05682(5) -0.23482(3) 0.63948(10) 0.0312(3) Uani 1 1 d .
S1 S 0.0741(2) 0.06072(16) 0.1166(5) 0.0909(14) Uani 1 1 d .
O1 O 0.0113(4) -0.1861(3) 0.5682(9) 0.051(2) Uani 1 1 d .
O2 O 0.0975(4) -0.1857(3) 0.7214(9) 0.055(2) Uani 1 1 d .
O3 O 0.4045(5) 0.2166(3) -0.2327(9) 0.060(2) Uani 1 1 d .
O4 O 0.4875(5) 0.2152(3) -0.0656(10) 0.071(3) Uani 1 1 d .
O5 O -0.1304(4) -0.2421(3) 0.4916(8) 0.058(2) Uani 1 1 d .
N1 N 0.0907(5) 0.0163(4) 0.2128(13) 0.069(3) Uani 1 1 d .
N2 N 0.1532(6) 0.0783(4) 0.0818(12) 0.069(3) Uani 1 1 d .
N3 N -0.1854(7) -0.2495(4) 0.2858(12) 0.076(3) Uani 1 1 d .
C1 C 0.0662(5) -0.1714(3) 0.6155(9) 0.033(2) Uani 1 1 d .
C2 C 0.1008(5) -0.1321(3) 0.5352(11) 0.036(2) Uani 1 1 d .
C3 C 0.0671(6) -0.1131(4) 0.4176(11) 0.047(2) Uani 1 1 d .
H3A H 0.0225 -0.1240 0.3912 0.056 Uiso 1 1 calc R
C4 C 0.0988(6) -0.0782(4) 0.3392(14) 0.056(3) Uani 1 1 d .
H4A H 0.0755 -0.0661 0.2609 0.067 Uiso 1 1 calc R
C5 C 0.1663(6) -0.0612(4) 0.3779(12) 0.048(3) Uani 1 1 d .
C6 C 0.1988(5) -0.0800(4) 0.4948(13) 0.047(3) Uani 1 1 d .
H6A H 0.2433 -0.0689 0.5213 0.056 Uiso 1 1 calc R
C7 C 0.1676(5) -0.1152(3) 0.5752(13) 0.045(3) Uani 1 1 d .
H7A H 0.1909 -0.1271 0.6538 0.054 Uiso 1 1 calc R
C8 C 0.2020(5) -0.0228(3) 0.2975(12) 0.040(2) Uani 1 1 d .
C9 C 0.1618(6) 0.0118(4) 0.2199(13) 0.047(3) Uani 1 1 d .
C10 C 0.1976(7) 0.0480(4) 0.1435(14) 0.055(3) Uani 1 1 d .
C11 C 0.2745(6) 0.0515(3) 0.1449(14) 0.052(3) Uani 1 1 d .
C12 C 0.3103(6) 0.0173(4) 0.2188(14) 0.053(3) Uani 1 1 d .
H12A H 0.3598 0.0176 0.2215 0.063 Uiso 1 1 calc R
C13 C 0.2728(7) -0.0178(4) 0.2900(14) 0.056(3) Uani 1 1 d .
H13A H 0.3001 -0.0399 0.3366 0.068 Uiso 1 1 calc R
C14 C 0.3130(8) 0.0907(4) 0.0747(13) 0.057(3) Uani 1 1 d .
C15 C 0.3772(7) 0.1060(4) 0.1354(16) 0.063(3) Uani 1 1 d .
H15A H 0.3955 0.0923 0.2164 0.076 Uiso 1 1 calc R
C16 C 0.4120(7) 0.1422(4) 0.0704(13) 0.059(3) Uani 1 1 d .
H16A H 0.4548 0.1526 0.1085 0.071 Uiso 1 1 calc R
C17 C 0.3864(7) 0.1633(4) -0.0470(12) 0.052(3) Uani 1 1 d .
C18 C 0.3246(10) 0.1490(5) -0.1058(16) 0.089(5) Uani 1 1 d .
H18A H 0.3062 0.1639 -0.1848 0.107 Uiso 1 1 calc R
C19 C 0.2885(8) 0.1112(4) -0.0449(13) 0.065(4) Uani 1 1 d .
H19A H 0.2473 0.1000 -0.0874 0.078 Uiso 1 1 calc R
C20 C 0.4278(5) 0.2017(3) -0.1192(13) 0.043(3) Uani 1 1 d .
C21 C -0.1208(18) -0.1825(11) 0.344(4) 0.200(14) Uiso 1 1 d .
H21A H -0.1203 -0.1631 0.4263 0.300 Uiso 1 1 calc R
H21B H -0.1524 -0.1695 0.2748 0.300 Uiso 1 1 calc R
H21C H -0.0736 -0.1843 0.3055 0.300 Uiso 1 1 calc R
C22 C -0.1451(10) -0.2285(7) 0.3822(18) 0.103(6) Uani 1 1 d .
C23 C -0.2207(12) -0.2923(8) 0.311(3) 0.161(12) Uani 1 1 d .
H23A H -0.2045 -0.3051 0.3992 0.242 Uiso 1 1 calc R
H23B H -0.2102 -0.3136 0.2362 0.242 Uiso 1 1 calc R
H23C H -0.2712 -0.2872 0.3158 0.242 Uiso 1 1 calc R
C24 C -0.1965(16) -0.2344(11) 0.140(2) 0.209(16) Uani 1 1 d .
H24A H -0.1953 -0.2012 0.1362 0.314 Uiso 1 1 calc R
H24B H -0.2419 -0.2453 0.1077 0.314 Uiso 1 1 calc R
H24C H -0.1595 -0.2468 0.0816 0.314 Uiso 1 1 calc R
O1W O 0.0450(16) 0.4579(10) 0.901(3) 0.125(9) Uiso 0.50 1 d P
O2W O 0.039(2) 0.4311(14) 1.087(4) 0.191(17) Uiso 0.50 1 d P

loop_
_atom_site_aniso_label
_atom_site_aniso_U_11
_atom_site_aniso_U_22
_atom_site_aniso_U_33
_atom_site_aniso_U_23
_atom_site_aniso_U_13
_atom_site_aniso_U_12
Zn1 0.0382(5) 0.0228(4) 0.0327(4) -0.0002(4) 0.0093(4) -0.0040(4)
S1 0.061(2) 0.110(3) 0.102(3) 0.059(3) 0.009(2) 0.022(2)
O1 0.036(4) 0.058(4) 0.060(5) 0.011(4) 0.009(4) -0.023(4)
O2 0.051(5) 0.054(5) 0.060(5) 0.019(4) 0.013(4) -0.006(4)
O3 0.089(6) 0.040(4) 0.051(5) 0.019(4) 0.023(4) -0.032(4)
O4 0.079(7) 0.055(5) 0.079(6) 0.033(5) 0.005(5) -0.041(5)
O5 0.050(4) 0.075(6) 0.048(4) 0.007(4) -0.026(3) 0.009(4)
N1 0.030(5) 0.087(8) 0.089(8) 0.033(7) 0.004(5) 0.004(5)
N2 0.069(7) 0.073(7) 0.065(6) 0.039(6) 0.019(6) 0.016(6)
N3 0.089(8) 0.078(8) 0.061(6) -0.014(6) -0.025(6) -0.010(6)
C1 0.030(5) 0.031(4) 0.038(5) 0.012(4) 0.015(4) 0.013(4)
C2 0.024(4) 0.039(5) 0.046(5) 0.011(4) 0.017(4) -0.009(4)
C3 0.037(6) 0.054(6) 0.050(5) 0.016(5) 0.004(5) -0.019(5)
C4 0.039(6) 0.068(7) 0.060(8) 0.028(6) 0.013(5) -0.008(5)
C5 0.053(6) 0.040(5) 0.050(6) 0.010(5) 0.013(5) -0.008(5)
C6 0.017(4) 0.049(6) 0.073(8) 0.016(6) 0.009(5) -0.011(4)
C7 0.023(4) 0.040(5) 0.073(7) 0.026(5) 0.010(5) -0.005(4)
C8 0.024(4) 0.038(5) 0.059(6) 0.016(5) 0.006(4) 0.005(4)
C9 0.039(5) 0.044(6) 0.059(7) 0.022(5) -0.002(5) -0.003(5)
C10 0.073(8) 0.041(5) 0.052(6) 0.017(6) 0.026(7) 0.002(5)
C11 0.057(6) 0.041(5) 0.058(6) 0.025(6) 0.017(6) 0.003(5)
C12 0.037(6) 0.042(6) 0.079(8) 0.013(6) 0.024(6) -0.004(5)
C13 0.064(7) 0.031(5) 0.074(8) 0.016(5) 0.017(6) -0.001(5)
C14 0.092(10) 0.029(5) 0.050(7) 0.006(5) 0.026(7) -0.017(6)
C15 0.068(8) 0.051(6) 0.070(8) 0.029(7) 0.009(8) -0.005(6)
C16 0.063(8) 0.051(6) 0.063(7) 0.020(6) -0.006(6) -0.024(6)
C17 0.070(8) 0.038(5) 0.049(6) 0.008(5) 0.015(6) -0.016(5)
C18 0.133(15) 0.066(8) 0.068(10) 0.019(7) -0.015(9) -0.040(9)
C19 0.085(10) 0.060(7) 0.050(7) 0.019(6) -0.003(7) -0.029(7)
C20 0.041(6) 0.028(4) 0.060(7) -0.003(5) 0.019(5) -0.016(4)
C22 0.128(14) 0.099(12) 0.081(11) 0.017(10) -0.037(10) -0.051(11)
C23 0.093(15) 0.14(2) 0.25(4) -0.03(2) 0.023(19) -0.047(14)
C24 0.27(3) 0.25(3) 0.108(16) 0.10(2) -0.10(2) -0.12(3)

loop_
_atom_type_symbol
_atom_type_description
_atom_type_scat_dispersion_real
_atom_type_scat_dispersion_imag
_atom_type_scat_source
C C 0.0033 0.0016 'International Tables Vol C Tables 4.2.6.8 and 6.1.1.4'
H H 0.0000 0.0000 'International Tables Vol C Tables 4.2.6.8 and 6.1.1.4'
N N 0.0061 0.0033 'International Tables Vol C Tables 4.2.6.8 and 6.1.1.4'
O O 0.0106 0.0060 'International Tables Vol C Tables 4.2.6.8 and 6.1.1.4'
S S 0.1246 0.1234 'International Tables Vol C Tables 4.2.6.8 and 6.1.1.4'
Zn Zn 0.2839 1.4301 'International Tables Vol C Tables 4.2.6.8 and 6.1.1.4'

loop_
_geom_angle_atom_site_label_1
_geom_angle_atom_site_label_2
_geom_angle_atom_site_label_3
_geom_angle
_geom_angle_site_symmetry_1
_geom_angle_site_symmetry_3
O5 Zn1 O3 95.8(4) . 5_446
O5 Zn1 O1 106.2(3) . .
O3 Zn1 O1 157.9(4) 5_446 .
O5 Zn1 O4 97.2(4) . 8_545
O3 Zn1 O4 86.7(4) 5_446 8_545
O1 Zn1 O4 88.6(3) . 8_545
O5 Zn1 O2 105.4(4) . 4_556
O3 Zn1 O2 87.8(3) 5_446 4_556
O1 Zn1 O2 88.2(4) . 4_556
O4 Zn1 O2 157.2(4) 8_545 4_556
O5 Zn1 Zn1 173.8(3) . 4_556
O3 Zn1 Zn1 80.4(3) 5_446 4_556
O1 Zn1 Zn1 77.5(2) . 4_556
O4 Zn1 Zn1 77.8(3) 8_545 4_556
O2 Zn1 Zn1 79.5(3) 4_556 4_556
N2 S1 N1 101.1(5) . .
C1 O1 Zn1 131.7(7) . .
C1 O2 Zn1 124.8(7) . 4_556
C20 O3 Zn1 130.1(7) . 5_554
C20 O4 Zn1 128.6(7) . 8
C22 O5 Zn1 140.8(11) . .
C9 N1 S1 107.4(8) . .
C10 N2 S1 106.1(8) . .
C22 N3 C23 122.8(17) . .
C22 N3 C24 126.4(16) . .
C23 N3 C24 110.7(18) . .
O1 C1 O2 126.3(9) . .
O1 C1 C2 116.4(8) . .
O2 C1 C2 117.2(9) . .
C3 C2 C7 119.0(8) . .
C3 C2 C1 120.3(8) . .
C7 C2 C1 120.7(9) . .
C4 C3 C2 121.4(10) . .
C4 C3 H3A 119.3 . .
C2 C3 H3A 119.3 . .
C3 C4 C5 120.0(11) . .
C3 C4 H4A 120.0 . .
C5 C4 H4A 120.0 . .
C6 C5 C4 118.1(9) . .
C6 C5 C8 120.2(10) . .
C4 C5 C8 121.8(10) . .
C5 C6 C7 122.7(10) . .
C5 C6 H6A 118.6 . .
C7 C6 H6A 118.6 . .
C6 C7 C2 118.8(10) . .
C6 C7 H7A 120.6 . .
C2 C7 H7A 120.6 . .
C13 C8 C9 114.5(9) . .
C13 C8 C5 123.3(10) . .
C9 C8 C5 122.2(9) . .
N1 C9 C10 111.7(10) . .
N1 C9 C8 127.5(9) . .
C10 C9 C8 120.8(10) . .
N2 C10 C9 113.8(11) . .
N2 C10 C11 125.2(10) . .
C9 C10 C11 120.9(10) . .
C12 C11 C10 116.0(9) . .
C12 C11 C14 121.9(11) . .
C10 C11 C14 122.1(10) . .
C11 C12 C13 120.9(11) . .
C11 C12 H12A 119.5 . .
C13 C12 H12A 119.5 . .
C8 C13 C12 126.8(11) . .
C8 C13 H13A 116.6 . .
C12 C13 H13A 116.6 . .
C19 C14 C15 119.6(11) . .
C19 C14 C11 122.4(13) . .
C15 C14 C11 118.0(11) . .
C16 C15 C14 117.5(12) . .
C16 C15 H15A 121.2 . .
C14 C15 H15A 121.2 . .
C17 C16 C15 122.6(12) . .
C17 C16 H16A 118.7 . .
C15 C16 H16A 118.7 . .
C18 C17 C16 120.5(11) . .
C18 C17 C20 118.4(11) . .
C16 C17 C20 121.0(11) . .
C17 C18 C19 118.7(14) . .
C17 C18 H18A 120.7 . .
C19 C18 H18A 120.7 . .
C14 C19 C18 121.1(13) . .
C14 C19 H19A 119.4 . .
C18 C19 H19A 119.4 . .
O3 C20 O4 123.0(9) . .
O3 C20 C17 117.6(10) . .
O4 C20 C17 119.2(11) . .
C22 C21 H21A 109.5 . .
C22 C21 H21B 109.5 . .
H21A C21 H21B 109.5 . .
C22 C21 H21C 109.5 . .
H21A C21 H21C 109.5 . .
H21B C21 H21C 109.5 . .
O5 C22 N3 127.2(16) . .
O5 C22 C21 118(2) . .
N3 C22 C21 115(2) . .
N3 C23 H23A 109.5 . .
N3 C23 H23B 109.5 . .
H23A C23 H23B 109.5 . .
N3 C23 H23C 109.5 . .
H23A C23 H23C 109.5 . .
H23B C23 H23C 109.5 . .
N3 C24 H24A 109.5 . .
N3 C24 H24B 109.5 . .
H24A C24 H24B 109.5 . .
N3 C24 H24C 109.5 . .
H24A C24 H24C 109.5 . .
H24B C24 H24C 109.5 . .

loop_
_geom_bond_atom_site_label_1
_geom_bond_atom_site_label_2
_geom_bond_distance
_geom_bond_site_symmetry_2
Zn1 O5 1.979(7) .
Zn1 O3 1.992(6) 5_446
Zn1 O1 2.019(7) .
Zn1 O4 2.065(7) 8_545
Zn1 O2 2.081(7) 4_556
Zn1 Zn1 2.990(2) 4_556
S1 N2 1.603(12) .
S1 N1 1.605(11) .
O1 C1 1.201(12) .
O2 C1 1.235(12) .
O2 Zn1 2.081(7) 4_556
O3 C20 1.238(14) .
O3 Zn1 1.992(6) 5_554
O4 C20 1.291(14) .
O4 Zn1 2.065(7) 8
O5 C22 1.142(17) .
N1 C9 1.343(14) .
N2 C10 1.344(15) .
N3 C22 1.332(18) .
N3 C23 1.43(2) .
N3 C24 1.46(2) .
C1 C2 1.513(12) .
C2 C3 1.394(14) .
C2 C7 1.399(14) .
C3 C4 1.386(14) .
C3 H3A 0.9300 .
C4 C5 1.407(16) .
C4 H4A 0.9300 .
C5 C6 1.377(16) .
C5 C8 1.503(13) .
C6 C7 1.397(13) .
C6 H6A 0.9300 .
C7 H7A 0.9300 .
C8 C13 1.338(16) .
C8 C9 1.452(13) .
C9 C10 1.439(14) .
C10 C11 1.445(17) .
C11 C12 1.385(16) .
C11 C14 1.499(13) .
C12 C13 1.407(14) .
C12 H12A 0.9300 .
C13 H13A 0.9300 .
C14 C19 1.359(18) .
C14 C15 1.407(19) .
C15 C16 1.379(15) .
C15 H15A 0.9300 .
C16 C17 1.356(17) .
C16 H16A 0.9300 .
C17 C18 1.35(2) .
C17 C20 1.520(13) .
C18 C19 1.410(17) .
C18 H18A 0.9300 .
C19 H19A 0.9300 .
C21 C22 1.45(3) .
C21 H21A 0.9600 .
C21 H21B 0.9600 .
C21 H21C 0.9600 .
C23 H23A 0.9600 .
C23 H23B 0.9600 .
C23 H23C 0.9600 .
C24 H24A 0.9600 .
C24 H24B 0.9600 .
C24 H24C 0.9600 .

loop_
_geom_torsion_atom_site_label_1
_geom_torsion_atom_site_label_2
_geom_torsion_atom_site_label_3
_geom_torsion_atom_site_label_4
_geom_torsion
_geom_torsion_site_symmetry_1
O5 Zn1 O1 C1 -175.5(9) .
O3 Zn1 O1 C1 -0.6(16) 5_446
O4 Zn1 O1 C1 -78.4(10) 8_545
O2 Zn1 O1 C1 79.0(10) 4_556
Zn1 Zn1 O1 C1 -0.6(9) 4_556
O3 Zn1 O5 C22 -176(2) 5_446
O1 Zn1 O5 C22 2(2) .
O4 Zn1 O5 C22 -89(2) 8_545
O2 Zn1 O5 C22 94(2) 4_556
Zn1 Zn1 O5 C22 -124(3) 4_556
N2 S1 N1 C9 -1.8(12) .
N1 S1 N2 C10 1.8(11) .
Zn1 O1 C1 O2 4.9(16) .
Zn1 O1 C1 C2 -176.4(7) .
Zn1 O2 C1 O1 -7.4(15) 4_556
Zn1 O2 C1 C2 173.8(6) 4_556
O1 C1 C2 C3 3.4(14) .
O2 C1 C2 C3 -177.7(10) .
O1 C1 C2 C7 -174.7(10) .
O2 C1 C2 C7 4.1(14) .
C7 C2 C3 C4 0.6(17) .
C1 C2 C3 C4 -177.6(10) .
C2 C3 C4 C5 -0.2(19) .
C3 C4 C5 C6 -0.3(18) .
C3 C4 C5 C8 -178.8(11) .
C4 C5 C6 C7 0.2(18) .
C8 C5 C6 C7 178.8(11) .
C5 C6 C7 C2 0.2(18) .
C3 C2 C7 C6 -0.6(16) .
C1 C2 C7 C6 177.5(9) .
C6 C5 C8 C13 29.4(18) .
C4 C5 C8 C13 -152.1(13) .
C6 C5 C8 C9 -151.3(12) .
C4 C5 C8 C9 27.2(18) .
S1 N1 C9 C10 1.3(15) .
S1 N1 C9 C8 178.6(11) .
C13 C8 C9 N1 -177.5(14) .
C5 C8 C9 N1 3(2) .
C13 C8 C9 C10 -0.4(18) .
C5 C8 C9 C10 -179.7(11) .
S1 N2 C10 C9 -1.2(14) .
S1 N2 C10 C11 -177.0(12) .
N1 C9 C10 N2 0.0(17) .
C8 C9 C10 N2 -177.5(12) .
N1 C9 C10 C11 175.9(13) .
C8 C9 C10 C11 -2(2) .
N2 C10 C11 C12 177.8(12) .
C9 C10 C11 C12 2(2) .
N2 C10 C11 C14 0(2) .
C9 C10 C11 C14 -175.7(11) .
C10 C11 C12 C13 -1.3(19) .
C14 C11 C12 C13 176.8(12) .
C9 C8 C13 C12 2(2) .
C5 C8 C13 C12 -179.1(12) .
C11 C12 C13 C8 -1(2) .
C12 C11 C14 C19 148.9(14) .
C10 C11 C14 C19 -33.2(19) .
C12 C11 C14 C15 -30.5(18) .
C10 C11 C14 C15 147.5(14) .
C19 C14 C15 C16 1(2) .
C11 C14 C15 C16 -179.7(12) .
C14 C15 C16 C17 1(2) .
C15 C16 C17 C18 0(2) .
C15 C16 C17 C20 -177.4(12) .
C16 C17 C18 C19 -2(2) .
C20 C17 C18 C19 175.5(13) .
C15 C14 C19 C18 -3(2) .
C11 C14 C19 C18 177.7(14) .
C17 C18 C19 C14 3(2) .
Zn1 O3 C20 O4 -3.6(17) 5_554
Zn1 O3 C20 C17 -178.8(8) 5_554
Zn1 O4 C20 O3 3.6(17) 8
Zn1 O4 C20 C17 178.7(8) 8
C18 C17 C20 O3 -3.5(18) .
C16 C17 C20 O3 173.7(12) .
C18 C17 C20 O4 -178.9(13) .
C16 C17 C20 O4 -1.7(17) .
Zn1 O5 C22 N3 156.7(13) .
Zn1 O5 C22 C21 -27(4) .
C23 N3 C22 O5 4(3) .
C24 N3 C22 O5 -172(2) .
C23 N3 C22 C21 -173(2) .
C24 N3 C22 C21 11(3) .
